data_1563856
loop_
_publ_author_name
'Xiong, Gang'
'Qi, Dan'
'He, Yongke'
'You, Lixin'
'Ren, Baoyi'
'Sun, Yaguang'

_publ_section_title
;
 Lanthanide contraction and anion-controlled structure diversity in two
 types of novel 3d-4f heterometallic coordination polymers: Crystal
 structure and magnetic properties
;
_journal_name_full 'Inorganica Chimica Acta'
_journal_page_first 299
_journal_page_last 304
_journal_paper_doi 10.1016/j.ica.2018.08.044
_journal_volume 483
_journal_year 2018
_chemical_formula_moiety '0.25(C144 H96 Br4 Cu8 Dy4 N24 O48), 2(C4 H9 N O), 2(C2 H8 N)'
_chemical_formula_sum 'C48 H58 Br Cu2 Dy N10 O14'
_chemical_formula_weight 1368.53
_space_group_crystal_system monoclinic
_space_group_IT_number 15
_space_group_name_Hall '-I 2ya'
_space_group_name_H-M_alt 'I 1 2/a 1'
_atom_sites_solution_hydrogens mixed
_atom_sites_solution_primary direct
_cell_angle_alpha 90
_cell_angle_beta 101.58(5)
_cell_angle_gamma 90
_cell_formula_units_Z 4
_cell_length_a 18.968(13)
_cell_length_b 15.522(9)
_cell_length_c 19.472(11)
_cell_measurement_reflns_used 6950
_cell_measurement_temperature 293(2)
_cell_measurement_theta_max 27.492
_cell_measurement_theta_min 3.115
_cell_volume 5616(6)
_computing_molecular_graphics 'Olex2 (Dolomanov et al., 2009)'
_computing_publication_material 'Olex2 (Dolomanov et al., 2009)'
_computing_structure_refinement 'ShelXL (Sheldrick, 2015)'
_computing_structure_solution 'ShelXS (Sheldrick, 2008)'
_diffrn_ambient_temperature 293.15
_diffrn_measured_fraction_theta_full 0.998
_diffrn_measured_fraction_theta_max 0.994
_diffrn_measurement_device_type 'Bruker P4'
_diffrn_measurement_method '\w scans'
_diffrn_radiation_monochromator graphite
_diffrn_radiation_type MoK\a
_diffrn_radiation_wavelength 0.71073
_diffrn_reflns_av_R_equivalents 0.0636
_diffrn_reflns_av_unetI/netI 0.0483
_diffrn_reflns_Laue_measured_fraction_full 0.998
_diffrn_reflns_Laue_measured_fraction_max 0.994
_diffrn_reflns_limit_h_max 24
_diffrn_reflns_limit_h_min -24
_diffrn_reflns_limit_k_max 20
_diffrn_reflns_limit_k_min -20
_diffrn_reflns_limit_l_max 25
_diffrn_reflns_limit_l_min -25
_diffrn_reflns_number 28297
_diffrn_reflns_point_group_measured_fraction_full 0.998
_diffrn_reflns_point_group_measured_fraction_max 0.994
_diffrn_reflns_theta_full 25.242
_diffrn_reflns_theta_max 27.492
_diffrn_reflns_theta_min 3.115
_exptl_absorpt_coefficient_mu 2.849
_exptl_absorpt_correction_type none
_exptl_crystal_colour Colorless
_exptl_crystal_density_diffrn 1.619
_exptl_crystal_density_method "'not measured'"
_exptl_crystal_description Prism
_exptl_crystal_F_000 2748
_exptl_crystal_size_max 0.2
_exptl_crystal_size_mid 0.2
_exptl_crystal_size_min 0.2
_refine_diff_density_max 0.983
_refine_diff_density_min -1.033
_refine_diff_density_rms 0.096
_refine_ls_extinction_coef .
_refine_ls_extinction_method none
_refine_ls_goodness_of_fit_ref 1.097
_refine_ls_hydrogen_treatment constr
_refine_ls_matrix_type full
_refine_ls_number_parameters 350
_refine_ls_number_reflns 6417
_refine_ls_number_restraints 0
_refine_ls_restrained_S_all 1.097
_refine_ls_R_factor_all 0.0502
_refine_ls_R_factor_gt 0.0417
_refine_ls_shift/su_max 0.002
_refine_ls_shift/su_mean 0.000
_refine_ls_structure_factor_coef Fsqd
_refine_ls_weighting_details 'w=1/[\s^2^(Fo^2^)+(0.0333P)^2^+9.2544P] where P=(Fo^2^+2Fc^2^)/3'
_refine_ls_weighting_scheme calc
_refine_ls_wR_factor_gt 0.0899
_refine_ls_wR_factor_ref 0.0944
_reflns_Friedel_coverage 0.000
_reflns_Friedel_fraction_full .
_reflns_Friedel_fraction_max .
_reflns_number_gt 5677
_reflns_number_total 6417
_reflns_threshold_expression 'I > 2\s(I)'
_cod_data_source_file 5.cif
_cod_data_source_block 1_pl
_cod_database_code 1563856
_shelx_space_group_comment
;
The symmetry employed for this shelxl refinement is uniquely defined
by the following loop, which should always be used as a source of
symmetry information in preference to the above space-group names.
They are only intended as comments.
;
_olex2_refinement_description
;
1. Fixed Uiso
 At 1.2 times of:
  All C(H) groups, All N(H,H) groups
 At 1.5 times of:
  All C(H,H,H) groups
2.a Riding coordinates:
 N3(H3A,H3B)
2.b Aromatic/amide H refined with riding coordinates:
 C5(H5), C6(H6), C7(H7), C10(H10), C11(H11), C12(H12), C13(H13), C14(H14),
 C15(H15), C16(H16), C17(H17), C19(H19)
2.c Idealised Me refined as rotating group:
 C21(H21A,H21B,H21C), C23(H23A,H23B,H23C), C24(H24A,H24B,H24C), C20(H20A,H20B,
 H20C), C22(H22A,H22B,H22C)
;
_olex2_submission_special_instructions 'No special instructions were received'

loop_
_space_group_symop_operation_xyz
'x, y, z'
'-x+1/2, y, -z'
'x+1/2, y+1/2, z+1/2'
'-x+1, y+1/2, -z+1/2'
'-x, -y, -z'
'x-1/2, -y, z'
'-x+1/2, -y+1/2, -z+1/2'
'x, -y+1/2, z+1/2'

loop_
_atom_site_label
_atom_site_type_symbol
_atom_site_fract_x
_atom_site_fract_y
_atom_site_fract_z
_atom_site_U_iso_or_equiv
_atom_site_adp_type
_atom_site_occupancy
_atom_site_site_symmetry_order
_atom_site_calc_flag
_atom_site_refinement_flags_posn
_atom_site_refinement_flags_adp
_atom_site_refinement_flags_occupancy
_atom_site_disorder_assembly
_atom_site_disorder_group
Dy1 Dy -0.250000 -0.40796(2) 0.000000 0.02578(8) Uani 1 2 d S T P . .
Br1 Br 0.000000 0.000000 0.000000 0.05628(19) Uani 1 2 d S T P . .
Cu1 Cu -0.07694(3) 0.07749(3) 0.08070(3) 0.04093(14) Uani 1 1 d . . . . .
O1 O -0.17208(16) 0.49524(18) -0.03183(16) 0.0449(7) Uani 1 1 d . . . . .
O2 O -0.07113(18) 0.4844(2) -0.07323(18) 0.0545(9) Uani 1 1 d . . . . .
O3 O 0.12440(15) 0.13115(18) 0.42948(14) 0.0386(6) Uani 1 1 d . . . . .
O4 O 0.19378(16) 0.0427(2) 0.38383(15) 0.0458(7) Uani 1 1 d . . . . .
O5 O -0.27903(16) -0.30063(17) 0.06909(15) 0.0417(7) Uani 1 1 d . . . . .
O6 O -0.3527(2) -0.2139(2) 0.1106(2) 0.0761(12) Uani 1 1 d . . . . .
N1 N -0.00910(18) 0.0842(2) 0.17867(18) 0.0380(8) Uani 1 1 d . . . . .
N2 N -0.14878(19) -0.0165(2) 0.08536(19) 0.0399(8) Uani 1 1 d . . . . .
N4 N -0.08641(18) 0.1994(2) 0.04557(17) 0.0375(8) Uani 1 1 d . . . . .
C1 C 0.1376(2) 0.0879(3) 0.3790(2) 0.0360(9) Uani 1 1 d . . . . .
C2 C 0.0855(2) 0.0890(3) 0.3091(2) 0.0361(9) Uani 1 1 d . . . . .
C3 C -0.1019(2) 0.3694(2) -0.0048(2) 0.0334(8) Uani 1 1 d . . . . .
C4 C -0.1147(2) 0.4580(3) -0.0385(2) 0.0363(9) Uani 1 1 d . . . . .
C5 C -0.0415(2) 0.3205(3) -0.0100(2) 0.0385(9) Uani 1 1 d . . . . .
H5 H -0.005105 0.343732 -0.029964 0.046 Uiso 1 1 calc R . . . .
C6 C -0.1724(2) -0.1684(3) 0.0873(2) 0.0424(10) Uani 1 1 d . . . . .
H6 H -0.155010 -0.224375 0.086915 0.051 Uiso 1 1 calc R . . . .
C7 C -0.1270(2) -0.0990(3) 0.0862(3) 0.0462(11) Uani 1 1 d . . . . .
H7 H -0.078802 -0.109961 0.086033 0.055 Uiso 1 1 calc R . . . .
C8 C -0.2441(2) -0.1538(3) 0.0891(2) 0.0372(9) Uani 1 1 d . . . . .
C9 C -0.2963(2) -0.2285(3) 0.0895(2) 0.0403(10) Uani 1 1 d . . . . .
C10 C -0.1512(2) 0.3335(3) 0.0306(2) 0.0454(11) Uani 1 1 d . . . . .
H10 H -0.190241 0.365700 0.038278 0.055 Uiso 1 1 calc R . . . .
C11 C 0.1099(2) 0.0760(4) 0.2475(2) 0.0571(14) Uani 1 1 d . . . . .
H11 H 0.158771 0.067783 0.249003 0.068 Uiso 1 1 calc R . . . .
C12 C 0.0124(2) 0.1008(3) 0.3032(2) 0.0471(11) Uani 1 1 d . . . . .
H12 H -0.006544 0.110675 0.342917 0.057 Uiso 1 1 calc R . . . .
C13 C -0.0366(2) 0.2365(3) 0.0151(2) 0.0389(9) Uani 1 1 d . . . . .
H13 H 0.003467 0.204158 0.010639 0.047 Uiso 1 1 calc R . . . .
C14 C 0.0621(2) 0.0753(4) 0.1841(2) 0.0554(13) Uani 1 1 d . . . . .
H14 H 0.079974 0.068274 0.143333 0.066 Uiso 1 1 calc R . . . .
C15 C -0.0322(2) 0.0977(3) 0.2381(2) 0.0508(12) Uani 1 1 d . . . . .
H15 H -0.081288 0.105574 0.235461 0.061 Uiso 1 1 calc R . . . .
C16 C -0.2183(2) -0.0033(3) 0.0871(2) 0.0459(11) Uani 1 1 d . . . . .
H16 H -0.234588 0.053188 0.086879 0.055 Uiso 1 1 calc R . . . .
C17 C -0.1421(2) 0.2494(3) 0.0545(2) 0.0456(11) Uani 1 1 d . . . . .
H17 H -0.175993 0.226302 0.077742 0.055 Uiso 1 1 calc R . . . .
C19 C -0.2672(2) -0.0693(3) 0.0891(2) 0.0443(10) Uani 1 1 d . . . . .
H19 H -0.314842 -0.056879 0.090407 0.053 Uiso 1 1 calc R . . . .
O7 O -0.2163(2) 0.1486(3) 0.19528(19) 0.0688(10) Uani 1 1 d . . . . .
N5 N -0.3292(2) 0.1472(3) 0.2139(3) 0.0643(12) Uani 1 1 d . . . . .
C18 C -0.2585(3) 0.1432(3) 0.2358(3) 0.0565(13) Uani 1 1 d . . . . .
C21 C -0.2305(3) 0.1340(4) 0.3145(3) 0.0709(16) Uani 1 1 d . . . . .
H21A H -0.243402 0.184178 0.338016 0.106 Uiso 1 1 calc GR . . . .
H21B H -0.179097 0.128182 0.323693 0.106 Uiso 1 1 calc GR . . . .
H21C H -0.251418 0.083852 0.331227 0.106 Uiso 1 1 calc GR . . . .
C23 C -0.3590(3) 0.1584(4) 0.1391(3) 0.086(2) Uani 1 1 d . . . . .
H23A H -0.320730 0.157236 0.113520 0.130 Uiso 1 1 calc GR . . . .
H23B H -0.383622 0.212637 0.131705 0.130 Uiso 1 1 calc GR . . . .
H23C H -0.392241 0.112544 0.123106 0.130 Uiso 1 1 calc GR . . . .
C24 C -0.3798(3) 0.1520(5) 0.2618(4) 0.092(2) Uani 1 1 d . . . . .
H24A H -0.386530 0.211150 0.273422 0.137 Uiso 1 1 calc GR . . . .
H24B H -0.360721 0.120419 0.303847 0.137 Uiso 1 1 calc GR . . . .
H24C H -0.425117 0.127623 0.239560 0.137 Uiso 1 1 calc GR . . . .
N3 N -0.1064(2) -0.1277(2) 0.3461(2) 0.0469(9) Uani 1 1 d . . . . .
H3A H -0.117458 -0.173632 0.369164 0.056 Uiso 1 1 d R . . . .
H3B H -0.095208 -0.085102 0.376964 0.056 Uiso 1 1 d R . . . .
C20 C -0.0424(3) -0.1482(4) 0.3165(3) 0.0698(16) Uani 1 1 d . . . . .
H20A H -0.002081 -0.159168 0.353990 0.105 Uiso 1 1 calc GR . . . .
H20B H -0.031592 -0.100332 0.289152 0.105 Uiso 1 1 calc GR . . . .
H20C H -0.051944 -0.198310 0.287284 0.105 Uiso 1 1 calc GR . . . .
C22 C -0.1704(3) -0.1022(4) 0.2934(3) 0.0748(17) Uani 1 1 d . . . . .
H22A H -0.209134 -0.088273 0.316564 0.112 Uiso 1 1 calc GR . . . .
H22B H -0.184700 -0.148935 0.261344 0.112 Uiso 1 1 calc GR . . . .
H22C H -0.159113 -0.052718 0.268037 0.112 Uiso 1 1 calc GR . . . .

loop_
_atom_site_aniso_label
_atom_site_aniso_U_11
_atom_site_aniso_U_22
_atom_site_aniso_U_33
_atom_site_aniso_U_23
_atom_site_aniso_U_13
_atom_site_aniso_U_12
Dy1 0.02825(13) 0.02302(12) 0.02547(13) 0.000 0.00395(9) 0.000
Br1 0.0732(5) 0.0470(4) 0.0532(4) -0.0035(3) 0.0235(4) 0.0056(3)
Cu1 0.0468(3) 0.0316(3) 0.0400(3) 0.0027(2) -0.0018(2) -0.0063(2)
O1 0.0465(18) 0.0375(16) 0.0485(18) -0.0035(13) 0.0047(15) 0.0181(13)
O2 0.064(2) 0.0417(18) 0.064(2) 0.0203(15) 0.0262(18) 0.0164(15)
O3 0.0400(16) 0.0382(16) 0.0359(15) -0.0074(12) 0.0038(13) -0.0009(12)
O4 0.0415(17) 0.0545(19) 0.0361(16) -0.0066(14) -0.0050(13) 0.0125(14)
O5 0.0474(17) 0.0298(15) 0.0498(18) -0.0132(13) 0.0144(14) -0.0043(12)
O6 0.069(2) 0.0400(19) 0.139(4) -0.013(2) 0.069(3) -0.0095(17)
N1 0.0334(18) 0.045(2) 0.0326(18) 0.0048(15) 0.0004(15) -0.0025(15)
N2 0.0385(19) 0.0321(18) 0.047(2) -0.0027(15) 0.0044(16) -0.0046(14)
N4 0.0398(19) 0.0344(18) 0.0367(18) 0.0036(14) 0.0041(15) 0.0027(14)
C1 0.037(2) 0.036(2) 0.032(2) 0.0003(17) -0.0017(17) -0.0035(17)
C2 0.035(2) 0.038(2) 0.031(2) -0.0004(17) -0.0005(17) -0.0013(17)
C3 0.038(2) 0.030(2) 0.031(2) 0.0010(15) 0.0045(17) 0.0081(16)
C4 0.042(2) 0.032(2) 0.033(2) -0.0025(16) 0.0022(18) 0.0075(17)
C5 0.039(2) 0.035(2) 0.044(2) 0.0059(17) 0.0132(19) 0.0084(17)
C6 0.042(2) 0.030(2) 0.055(3) -0.0027(18) 0.010(2) -0.0029(17)
C7 0.036(2) 0.036(2) 0.065(3) 0.000(2) 0.005(2) -0.0044(18)
C8 0.043(2) 0.034(2) 0.037(2) -0.0084(17) 0.0134(18) -0.0063(17)
C9 0.043(2) 0.032(2) 0.049(2) -0.0073(18) 0.016(2) -0.0067(18)
C10 0.037(2) 0.044(3) 0.056(3) 0.008(2) 0.014(2) 0.0112(19)
C11 0.027(2) 0.101(4) 0.041(3) -0.006(3) 0.003(2) -0.001(2)
C12 0.034(2) 0.072(3) 0.034(2) -0.005(2) 0.0054(18) 0.002(2)
C13 0.037(2) 0.034(2) 0.046(2) 0.0080(18) 0.0112(19) 0.0089(17)
C14 0.035(2) 0.101(4) 0.030(2) 0.002(2) 0.0069(19) -0.003(2)
C15 0.030(2) 0.083(4) 0.038(2) -0.003(2) 0.0039(19) 0.006(2)
C16 0.053(3) 0.032(2) 0.055(3) -0.0071(19) 0.015(2) -0.0008(19)
C17 0.039(2) 0.045(3) 0.056(3) 0.007(2) 0.017(2) 0.0043(19)
C19 0.045(2) 0.035(2) 0.057(3) -0.0068(19) 0.021(2) -0.0026(18)
O7 0.058(2) 0.089(3) 0.064(2) -0.008(2) 0.022(2) 0.003(2)
N5 0.058(3) 0.067(3) 0.069(3) 0.000(2) 0.016(2) 0.002(2)
C18 0.063(3) 0.041(3) 0.066(3) -0.003(2) 0.012(3) 0.005(2)
C21 0.087(4) 0.063(4) 0.057(3) 0.013(3) 0.000(3) -0.001(3)
C23 0.081(4) 0.089(5) 0.076(4) 0.001(4) -0.017(3) 0.005(4)
C24 0.067(4) 0.109(6) 0.109(5) -0.006(4) 0.044(4) 0.002(4)
N3 0.054(2) 0.041(2) 0.050(2) -0.0081(17) 0.0216(19) -0.0093(17)
C20 0.062(3) 0.081(4) 0.075(4) -0.001(3) 0.034(3) 0.000(3)
C22 0.068(4) 0.094(5) 0.062(4) -0.001(3) 0.012(3) 0.003(3)

loop_
_atom_type_symbol
_atom_type_description
_atom_type_scat_dispersion_real
_atom_type_scat_dispersion_imag
_atom_type_scat_source
C C 0.0033 0.0016 'International Tables Vol C Tables 4.2.6.8 and 6.1.1.4'
H H 0.0000 0.0000 'International Tables Vol C Tables 4.2.6.8 and 6.1.1.4'
Br Br -0.2901 2.4595 'International Tables Vol C Tables 4.2.6.8 and 6.1.1.4'
Cu Cu 0.3201 1.2651 'International Tables Vol C Tables 4.2.6.8 and 6.1.1.4'
Dy Dy -0.1892 4.4098 'International Tables Vol C Tables 4.2.6.8 and 6.1.1.4'
N N 0.0061 0.0033 'International Tables Vol C Tables 4.2.6.8 and 6.1.1.4'
O O 0.0106 0.0060 'International Tables Vol C Tables 4.2.6.8 and 6.1.1.4'

loop_
_geom_angle_atom_site_label_1
_geom_angle_atom_site_label_2
_geom_angle_atom_site_label_3
_geom_angle
_geom_angle_site_symmetry_1
_geom_angle_site_symmetry_3
O1 Dy1 O1 97.50(17) 2_445 1_545
O1 Dy1 O3 73.68(11) 2_445 3_444
O1 Dy1 O3 126.31(10) 1_545 3_444
O1 Dy1 O3 73.68(11) 1_545 4_445
O1 Dy1 O3 126.31(10) 2_445 4_445
O1 Dy1 O4 74.08(11) 2_445 4_445
O1 Dy1 O4 81.82(11) 1_545 4_445
O1 Dy1 O4 74.08(11) 1_545 3_444
O1 Dy1 O4 81.82(11) 2_445 3_444
O1 Dy1 C1 77.92(12) 1_545 4_445
O1 Dy1 C1 77.92(12) 2_445 3_444
O1 Dy1 C1 100.33(12) 1_545 3_444
O1 Dy1 C1 100.33(12) 2_445 4_445
O3 Dy1 O3 152.70(13) 4_445 3_444
O3 Dy1 C1 155.23(10) 3_444 4_445
O3 Dy1 C1 155.23(10) 4_445 3_444
O3 Dy1 C1 26.20(10) 3_444 3_444
O3 Dy1 C1 26.20(10) 4_445 4_445
O4 Dy1 O3 139.44(10) 3_444 4_445
O4 Dy1 O3 139.44(10) 4_445 3_444
O4 Dy1 O3 52.36(10) 4_445 4_445
O4 Dy1 O3 52.36(10) 3_444 3_444
O4 Dy1 O4 143.16(15) 3_444 4_445
O4 Dy1 C1 151.95(11) 4_445 3_444
O4 Dy1 C1 151.95(11) 3_444 4_445
O4 Dy1 C1 26.25(11) 3_444 3_444
O4 Dy1 C1 26.25(11) 4_445 4_445
O5 Dy1 O1 94.29(12) 2_455 1_545
O5 Dy1 O1 152.86(11) 2_455 2_445
O5 Dy1 O1 152.86(11) . 1_545
O5 Dy1 O1 94.29(12) . 2_445
O5 Dy1 O3 79.63(10) . 4_445
O5 Dy1 O3 79.63(10) 2_455 3_444
O5 Dy1 O3 80.49(10) 2_455 4_445
O5 Dy1 O3 80.49(10) . 3_444
O5 Dy1 O4 132.02(10) . 3_444
O5 Dy1 O4 132.02(10) 2_455 4_445
O5 Dy1 O4 78.05(11) 2_455 3_444
O5 Dy1 O4 78.05(11) . 4_445
O5 Dy1 O5 85.97(15) . 2_455
O5 Dy1 C1 75.96(11) 2_455 3_444
O5 Dy1 C1 75.96(11) . 4_445
O5 Dy1 C1 106.01(12) 2_455 4_445
O5 Dy1 C1 106.01(12) . 3_444
C1 Dy1 C1 177.40(16) 3_444 4_445
Cu1 Br1 Cu1 180.000(18) . 5
N1 Cu1 Br1 104.77(11) . .
N2 Cu1 Br1 99.02(11) . .
N2 Cu1 N1 107.18(14) . .
N4 Cu1 Br1 104.42(10) . .
N4 Cu1 N1 105.17(14) . .
N4 Cu1 N2 133.17(15) . .
C4 O1 Dy1 161.8(3) . 1_565
C1 O3 Dy1 89.0(2) . 3
C1 O4 Dy1 95.7(2) . 3
C9 O5 Dy1 161.9(3) . .
C14 N1 Cu1 119.7(3) . .
C15 N1 Cu1 123.6(3) . .
C15 N1 C14 116.7(4) . .
C7 N2 Cu1 118.8(3) . .
C16 N2 Cu1 124.6(3) . .
C16 N2 C7 116.5(4) . .
C13 N4 Cu1 122.2(3) . .
C13 N4 C17 116.6(4) . .
C17 N4 Cu1 121.1(3) . .
O3 C1 Dy1 64.8(2) . 3
O3 C1 O4 122.4(4) . .
O3 C1 C2 120.1(4) . .
O4 C1 Dy1 58.0(2) . 3
O4 C1 C2 117.5(4) . .
C2 C1 Dy1 172.2(3) . 3
C11 C2 C1 120.4(4) . .
C12 C2 C1 122.7(4) . .
C12 C2 C11 116.9(4) . .
C5 C3 C4 121.5(4) . .
C10 C3 C4 120.9(3) . .
C10 C3 C5 117.6(4) . .
O1 C4 C3 115.8(4) . .
O2 C4 O1 126.1(4) . .
O2 C4 C3 117.9(4) . .
C3 C5 H5 120.6 . .
C13 C5 C3 118.8(4) . .
C13 C5 H5 120.6 . .
C7 C6 H6 120.3 . .
C7 C6 C8 119.4(4) . .
C8 C6 H6 120.3 . .
N2 C7 C6 123.4(4) . .
N2 C7 H7 118.3 . .
C6 C7 H7 118.3 . .
C6 C8 C9 121.1(4) . .
C19 C8 C6 117.9(4) . .
C19 C8 C9 121.0(4) . .
O5 C9 C8 117.8(4) . .
O6 C9 O5 124.4(4) . .
O6 C9 C8 117.8(4) . .
C3 C10 H10 120.2 . .
C17 C10 C3 119.7(4) . .
C17 C10 H10 120.2 . .
C2 C11 H11 119.9 . .
C14 C11 C2 120.2(4) . .
C14 C11 H11 119.9 . .
C2 C12 H12 120.2 . .
C15 C12 C2 119.7(4) . .
C15 C12 H12 120.2 . .
N4 C13 C5 123.8(4) . .
N4 C13 H13 118.1 . .
C5 C13 H13 118.1 . .
N1 C14 C11 122.8(4) . .
N1 C14 H14 118.6 . .
C11 C14 H14 118.6 . .
N1 C15 C12 123.7(4) . .
N1 C15 H15 118.1 . .
C12 C15 H15 118.1 . .
N2 C16 H16 118.2 . .
N2 C16 C19 123.6(4) . .
C19 C16 H16 118.2 . .
N4 C17 C10 123.2(4) . .
N4 C17 H17 118.4 . .
C10 C17 H17 118.4 . .
C8 C19 C16 119.1(4) . .
C8 C19 H19 120.4 . .
C16 C19 H19 120.4 . .
C18 N5 C23 119.4(5) . .
C18 N5 C24 123.1(5) . .
C23 N5 C24 117.1(5) . .
O7 C18 N5 122.4(5) . .
O7 C18 C21 120.5(5) . .
N5 C18 C21 117.0(5) . .
C18 C21 H21A 109.5 . .
C18 C21 H21B 109.5 . .
C18 C21 H21C 109.5 . .
H21A C21 H21B 109.5 . .
H21A C21 H21C 109.5 . .
H21B C21 H21C 109.5 . .
N5 C23 H23A 109.5 . .
N5 C23 H23B 109.5 . .
N5 C23 H23C 109.5 . .
H23A C23 H23B 109.5 . .
H23A C23 H23C 109.5 . .
H23B C23 H23C 109.5 . .
N5 C24 H24A 109.5 . .
N5 C24 H24B 109.5 . .
N5 C24 H24C 109.5 . .
H24A C24 H24B 109.5 . .
H24A C24 H24C 109.5 . .
H24B C24 H24C 109.5 . .
H3A N3 H3B 107.6 . .
C20 N3 H3A 108.7 . .
C20 N3 H3B 108.7 . .
C20 N3 C22 114.3(4) . .
C22 N3 H3A 108.7 . .
C22 N3 H3B 108.7 . .
N3 C20 H20A 109.5 . .
N3 C20 H20B 109.5 . .
N3 C20 H20C 109.5 . .
H20A C20 H20B 109.5 . .
H20A C20 H20C 109.5 . .
H20B C20 H20C 109.5 . .
N3 C22 H22A 109.5 . .
N3 C22 H22B 109.5 . .
N3 C22 H22C 109.5 . .
H22A C22 H22B 109.5 . .
H22A C22 H22C 109.5 . .
H22B C22 H22C 109.5 . .

loop_
_geom_bond_atom_site_label_1
_geom_bond_atom_site_label_2
_geom_bond_distance
_geom_bond_site_symmetry_2
Dy1 O1 2.279(3) 2_445
Dy1 O1 2.279(3) 1_545
Dy1 O3 2.572(3) 4_445
Dy1 O3 2.572(3) 3_444
Dy1 O4 2.423(3) 3_444
Dy1 O4 2.423(3) 4_445
Dy1 O5 2.277(3) 2_455
Dy1 O5 2.277(3) .
Dy1 C1 2.843(4) 3_444
Dy1 C1 2.843(4) 4_445
Br1 Cu1 2.6394(14) .
Br1 Cu1 2.6395(14) 5
Cu1 N1 2.079(4) .
Cu1 N2 2.011(4) .
Cu1 N4 2.008(3) .
O1 C4 1.262(5) .
O2 C4 1.238(5) .
O3 C1 1.255(5) .
O4 C1 1.264(5) .
O5 C9 1.254(5) .
O6 C9 1.242(5) .
N1 C14 1.341(6) .
N1 C15 1.334(6) .
N2 C7 1.345(5) .
N2 C16 1.341(6) .
N4 C13 1.341(5) .
N4 C17 1.350(5) .
C1 C2 1.514(6) .
C2 C11 1.384(6) .
C2 C12 1.379(6) .
C3 C4 1.522(5) .
C3 C5 1.395(5) .
C3 C10 1.385(6) .
C5 H5 0.9300 .
C5 C13 1.389(5) .
C6 H6 0.9300 .
C6 C7 1.382(6) .
C6 C8 1.387(6) .
C7 H7 0.9300 .
C8 C9 1.525(5) .
C8 C19 1.381(6) .
C10 H10 0.9300 .
C10 C17 1.384(6) .
C11 H11 0.9300 .
C11 C14 1.378(6) .
C12 H12 0.9300 .
C12 C15 1.375(6) .
C13 H13 0.9300 .
C14 H14 0.9300 .
C15 H15 0.9300 .
C16 H16 0.9300 .
C16 C19 1.388(6) .
C17 H17 0.9300 .
C19 H19 0.9300 .
O7 C18 1.235(6) .
N5 C18 1.323(7) .
N5 C23 1.463(7) .
N5 C24 1.468(7) .
C18 C21 1.524(7) .
C21 H21A 0.9600 .
C21 H21B 0.9600 .
C21 H21C 0.9600 .
C23 H23A 0.9600 .
C23 H23B 0.9600 .
C23 H23C 0.9600 .
C24 H24A 0.9600 .
C24 H24B 0.9600 .
C24 H24C 0.9600 .
N3 H3A 0.8901 .
N3 H3B 0.8901 .
N3 C20 1.478(6) .
N3 C22 1.479(7) .
C20 H20A 0.9600 .
C20 H20B 0.9600 .
C20 H20C 0.9600 .
C22 H22A 0.9600 .
C22 H22B 0.9600 .
C22 H22C 0.9600 .

loop_
_geom_torsion_atom_site_label_1
_geom_torsion_atom_site_label_2
_geom_torsion_atom_site_label_3
_geom_torsion_atom_site_label_4
_geom_torsion
_geom_torsion_site_symmetry_1
_geom_torsion_site_symmetry_2
_geom_torsion_site_symmetry_3
_geom_torsion_site_symmetry_4
Dy1 O1 C4 O2 -69.5(11) 1_565 . . .
Dy1 O1 C4 C3 115.4(9) 1_565 . . .
Dy1 O3 C1 O4 6.5(4) 3 . . .
Dy1 O3 C1 C2 -173.1(3) 3 . . .
Dy1 O4 C1 O3 -6.9(4) 3 . . .
Dy1 O4 C1 C2 172.7(3) 3 . . .
Dy1 O5 C9 O6 117.6(8) . . . .
Dy1 O5 C9 C8 -63.0(11) . . . .
Cu1 N1 C14 C11 -177.7(4) . . . .
Cu1 N1 C15 C12 178.8(4) . . . .
Cu1 N2 C7 C6 -178.1(4) . . . .
Cu1 N2 C16 C19 178.9(3) . . . .
Cu1 N4 C13 C5 179.7(3) . . . .
Cu1 N4 C17 C10 -179.4(4) . . . .
O3 C1 C2 C11 151.4(4) . . . .
O3 C1 C2 C12 -30.0(6) . . . .
O4 C1 C2 C11 -28.2(6) . . . .
O4 C1 C2 C12 150.4(4) . . . .
N2 C16 C19 C8 -0.3(7) . . . .
C1 C2 C11 C14 178.6(4) . . . .
C1 C2 C12 C15 -177.5(4) . . . .
C2 C11 C14 N1 -2.0(8) . . . .
C2 C12 C15 N1 -0.3(8) . . . .
C3 C5 C13 N4 -1.2(7) . . . .
C3 C10 C17 N4 0.6(7) . . . .
C4 C3 C5 C13 -173.1(4) . . . .
C4 C3 C10 C17 173.4(4) . . . .
C5 C3 C4 O1 178.3(4) . . . .
C5 C3 C4 O2 2.8(6) . . . .
C5 C3 C10 C17 -5.0(7) . . . .
C6 C8 C9 O5 -19.3(6) . . . .
C6 C8 C9 O6 160.1(5) . . . .
C6 C8 C19 C16 0.3(6) . . . .
C7 N2 C16 C19 -0.5(7) . . . .
C7 C6 C8 C9 179.3(4) . . . .
C7 C6 C8 C19 0.5(6) . . . .
C8 C6 C7 N2 -1.3(7) . . . .
C9 C8 C19 C16 -178.5(4) . . . .
C10 C3 C4 O1 0.0(6) . . . .
C10 C3 C4 O2 -175.5(4) . . . .
C10 C3 C5 C13 5.2(6) . . . .
C11 C2 C12 C15 1.1(7) . . . .
C12 C2 C11 C14 0.0(7) . . . .
C13 N4 C17 C10 3.5(7) . . . .
C14 N1 C15 C12 -1.6(7) . . . .
C15 N1 C14 C11 2.7(7) . . . .
C16 N2 C7 C6 1.3(7) . . . .
C17 N4 C13 C5 -3.2(6) . . . .
C19 C8 C9 O5 159.5(4) . . . .
C19 C8 C9 O6 -21.2(7) . . . .
C23 N5 C18 O7 0.0(8) . . . .
C23 N5 C18 C21 178.4(5) . . . .
C24 N5 C18 O7 -172.0(5) . . . .
C24 N5 C18 C21 6.4(8) . . . .

_cod_database_fobs_code 1563856
